data_7054759
loop_
_publ_author_name
'Pilia, Luca'
'Espa, Davide'
'Concas, Giorgio'
'Congiu, Francesco'
'Marchi\`o, Luciano'
'Laura Mercuri, M.'
'Serpe, Angela'
'Deplano, Paola'

_publ_section_title
;
 Tuning the oxidation state and magnetic and coordination behaviour of
 iron and cobalt complexes by O/S variation in mono-thio and
 dithio-oxamide chelating ligands
;
_journal_issue 6
_journal_name_full 'New J. Chem.'
_journal_page_first 4716
_journal_paper_doi 10.1039/C5NJ00425J
_journal_volume 39
_journal_year 2015
_chemical_formula_moiety 'C12 H20 Cl2 Fe N4 O2 S2 1+, B F4 1-'
_chemical_formula_sum 'C12 H20 B Cl2 F4 Fe N4 O2 S2'
_chemical_formula_weight 530.00
_chemical_name_systematic
;
 ?
;
_space_group_IT_number 14
_symmetry_cell_setting monoclinic
_symmetry_space_group_name_Hall '-P 2ybc'
_symmetry_space_group_name_H-M 'P 1 21/c 1'
_atom_sites_solution_hydrogens geom
_atom_sites_solution_primary direct
_atom_sites_solution_secondary difmap
_audit_creation_method SHELXL-97
_audit_update_record
;
2014-12-05 deposited with the CCDC.
2015-03-18 downloaded from the CCDC.
;
_cell_angle_alpha 90.00
_cell_angle_beta 97.174(5)
_cell_angle_gamma 90.00
_cell_formula_units_Z 4
_cell_length_a 9.978(1)
_cell_length_b 12.495(1)
_cell_length_c 17.672(2)
_cell_measurement_reflns_used 11886
_cell_measurement_temperature 293(2)
_cell_measurement_theta_max 27.55
_cell_measurement_theta_min 2.00
_cell_volume 2186.0(4)
_computing_cell_refinement Saint
_computing_data_collection Smart
_computing_data_reduction Saint
_computing_molecular_graphics 'Ortep-3 for windows'
_computing_structure_refinement 'SHELXL-97 (Sheldrick, 1997)'
_computing_structure_solution Sir97
_diffrn_ambient_temperature 293(2)
_diffrn_measured_fraction_theta_full 0.975
_diffrn_measured_fraction_theta_max 0.975
_diffrn_measurement_device_type 'Bruker Smart 1000 area detector'
_diffrn_measurement_method theta-2-theta
_diffrn_radiation_monochromator graphite
_diffrn_radiation_source 'fine-focus sealed tube'
_diffrn_radiation_type MoK\a
_diffrn_radiation_wavelength 0.71073
_diffrn_reflns_av_R_equivalents 0.0282
_diffrn_reflns_av_sigmaI/netI 0.0280
_diffrn_reflns_limit_h_max 12
_diffrn_reflns_limit_h_min -12
_diffrn_reflns_limit_k_max 16
_diffrn_reflns_limit_k_min -16
_diffrn_reflns_limit_l_max 22
_diffrn_reflns_limit_l_min -22
_diffrn_reflns_number 23266
_diffrn_reflns_theta_full 27.51
_diffrn_reflns_theta_max 27.51
_diffrn_reflns_theta_min 2.00
_diffrn_standards_decay_% none
_exptl_absorpt_coefficient_mu 1.174
_exptl_absorpt_correction_T_max 1.000
_exptl_absorpt_correction_T_min 0.802
_exptl_absorpt_correction_type empirical
_exptl_absorpt_process_details SADABS
_exptl_crystal_colour red
_exptl_crystal_density_diffrn 1.610
_exptl_crystal_density_method 'not measured'
_exptl_crystal_description block
_exptl_crystal_F_000 1076
_exptl_crystal_size_max 0.45
_exptl_crystal_size_mid 0.35
_exptl_crystal_size_min 0.25
_refine_diff_density_max 0.387
_refine_diff_density_min -0.182
_refine_diff_density_rms 0.055
_refine_ls_extinction_method none
_refine_ls_goodness_of_fit_ref 1.004
_refine_ls_hydrogen_treatment constr
_refine_ls_matrix_type full
_refine_ls_number_parameters 294
_refine_ls_number_reflns 4893
_refine_ls_number_restraints 0
_refine_ls_restrained_S_all 1.004
_refine_ls_R_factor_all 0.0473
_refine_ls_R_factor_gt 0.0331
_refine_ls_shift/su_max 0.000
_refine_ls_shift/su_mean 0.000
_refine_ls_structure_factor_coef Fsqd
_refine_ls_weighting_details 'calc w=1/[\s^2^(Fo^2^)+(0.0525P)^2^+0.0000P] where P=(Fo^2^+2Fc^2^)/3'
_refine_ls_weighting_scheme calc
_refine_ls_wR_factor_gt 0.0860
_refine_ls_wR_factor_ref 0.0899
_reflns_number_gt 3647
_reflns_number_total 4893
_reflns_threshold_expression >2sigma(I)
_cod_data_source_file c5nj00425j1.cif
_cod_data_source_block fesa_compound-2
_cod_depositor_comments
;
The following automatic conversions were performed:

'_symmetry_cell_setting' value 'Monoclinic' changed to 'monoclinic'
according to
/usr/data/users/saulius/crontab/automatic-downloads/rss-feeds/RSC/lib/dictionaries/cif_core.dic
dictionary named 'cif_core.dic' version 2.4.2 from 2011-04-26.

Automatic conversion script
Id: cif_fix_values 3105 2015-03-04 15:46:00Z robertas 

 Adding full bibliography for 7054758--7054762.cif.
;
_cod_original_sg_symbol_H-M P21/c
_cod_database_code 7054759

loop_
_symmetry_equiv_pos_as_xyz
'x, y, z'
'-x, y+1/2, -z+1/2'
'-x, -y, -z'
'x, -y-1/2, z-1/2'

loop_
_atom_site_label
_atom_site_type_symbol
_atom_site_fract_x
_atom_site_fract_y
_atom_site_fract_z
_atom_site_U_iso_or_equiv
_atom_site_adp_type
_atom_site_occupancy
_atom_site_symmetry_multiplicity
_atom_site_calc_flag
_atom_site_refinement_flags
_atom_site_disorder_assembly
_atom_site_disorder_group
C11 C -0.0370(2) 0.25289(17) 0.01179(13) 0.0413(5) Uani 1 1 d . . .
C21 C 0.0092(2) 0.14635(16) 0.04598(12) 0.0379(4) Uani 1 1 d . . .
C31 C -0.2198(2) 0.1201(2) 0.07478(17) 0.0601(7) Uani 1 1 d . . .
H31B H -0.2327 0.1627 0.1192 0.072 Uiso 1 1 calc R . .
H31A H -0.2754 0.0565 0.0752 0.072 Uiso 1 1 calc R . .
C41 C -0.2629(2) 0.1826(2) 0.00494(19) 0.0680(8) Uani 1 1 d . . .
H41A H -0.2681 0.1359 -0.0392 0.082 Uiso 1 1 calc R . .
H41B H -0.3521 0.2121 0.0076 0.082 Uiso 1 1 calc R . .
C51 C -0.0329(3) -0.0024(2) 0.12730(15) 0.0589(6) Uani 1 1 d . . .
H51A H 0.0639 -0.0070 0.1326 0.088 Uiso 1 1 calc R . .
H51C H -0.0712 -0.0670 0.1045 0.088 Uiso 1 1 calc R . .
H51B H -0.0619 0.0068 0.1767 0.088 Uiso 1 1 calc R . .
C61 C -0.2206(3) 0.3729(2) -0.0345(2) 0.0863(10) Uani 1 1 d . . .
H61B H -0.2912 0.3965 -0.0063 0.129 Uiso 1 1 calc R . .
H61A H -0.2562 0.3640 -0.0872 0.129 Uiso 1 1 calc R . .
H61C H -0.1495 0.4251 -0.0303 0.129 Uiso 1 1 calc R . .
C12 C 0.4037(2) 0.10462(16) 0.19197(12) 0.0394(5) Uani 1 1 d . . .
C22 C 0.2916(2) 0.18136(17) 0.20388(12) 0.0404(5) Uani 1 1 d . . .
C32 C 0.2747(3) 0.0898(2) 0.32220(14) 0.0589(7) Uani 1 1 d . . .
H32A H 0.2291 0.0227 0.3085 0.071 Uiso 1 1 calc R . .
H32B H 0.2512 0.1119 0.3715 0.071 Uiso 1 1 calc R . .
C42 C 0.4232(3) 0.0746(2) 0.32693(13) 0.0608(7) Uani 1 1 d . . .
H42B H 0.4689 0.1384 0.3481 0.073 Uiso 1 1 calc R . .
H42A H 0.4506 0.0151 0.3606 0.073 Uiso 1 1 calc R . .
C52 C 0.1080(3) 0.2317(3) 0.27285(16) 0.0707(8) Uani 1 1 d . . .
H52B H 0.1295 0.3065 0.2773 0.106 Uiso 1 1 calc R . .
H52C H 0.0709 0.2083 0.3176 0.106 Uiso 1 1 calc R . .
H52A H 0.0432 0.2202 0.2287 0.106 Uiso 1 1 calc R . .
C62 C 0.5756(3) -0.0203(2) 0.24508(17) 0.0633(7) Uani 1 1 d . . .
H62A H 0.5532 -0.0672 0.2023 0.095 Uiso 1 1 calc R . .
H62C H 0.5922 -0.0620 0.2910 0.095 Uiso 1 1 calc R . .
H62B H 0.6550 0.0200 0.2382 0.095 Uiso 1 1 calc R . .
F4 F 0.1791(7) 0.8270(6) 0.1760(4) 0.168(3) Uani 0.63 1 d P A 1
F2 F 0.2484(15) 0.8232(6) 0.3011(4) 0.181(5) Uani 0.63 1 d P A 1
F3 F 0.3814(6) 0.7673(6) 0.2123(5) 0.159(3) Uani 0.63 1 d P A 1
F1 F 0.2075(6) 0.6781(5) 0.2390(4) 0.0994(16) Uani 0.63 1 d P A 1
N11 N -0.07760(18) 0.08877(14) 0.07891(11) 0.0443(4) Uani 1 1 d . . .
N21 N -0.16685(19) 0.27018(15) -0.00364(13) 0.0542(5) Uani 1 1 d . . .
N12 N 0.2308(2) 0.17085(15) 0.26508(10) 0.0477(5) Uani 1 1 d . . .
N22 N 0.46286(19) 0.05319(15) 0.25095(10) 0.0460(4) Uani 1 1 d . . .
B B 0.2583(5) 0.7846(4) 0.2322(3) 0.0864(11) Uani 1 1 d . . .
S11 S 0.08465(6) 0.34135(4) -0.00037(4) 0.04899(16) Uani 1 1 d . . .
S12 S 0.44055(6) 0.09074(5) 0.10232(3) 0.04785(15) Uani 1 1 d . . .
Fe Fe 0.28770(3) 0.22826(2) 0.040717(16) 0.03705(10) Uani 1 1 d . . .
Cl1 Cl 0.33799(6) 0.16399(5) -0.07252(3) 0.05318(16) Uani 1 1 d . . .
Cl2 Cl 0.41574(6) 0.37713(5) 0.03881(4) 0.05503(16) Uani 1 1 d . . .
O21 O 0.12937(14) 0.11868(11) 0.04568(9) 0.0455(4) Uani 1 1 d . . .
O22 O 0.25578(16) 0.24998(12) 0.15326(8) 0.0489(4) Uani 1 1 d . . .
F5 F 0.3837(14) 0.7891(10) 0.2681(9) 0.171(7) Uani 0.37 1 d P A 2
F7 F 0.2634(11) 0.8730(9) 0.1842(7) 0.157(4) Uani 0.37 1 d P A 2
F8 F 0.1761(15) 0.8439(12) 0.2729(14) 0.210(11) Uani 0.37 1 d P A 2
F6 F 0.209(2) 0.7053(13) 0.2077(11) 0.223(10) Uani 0.37 1 d P A 2

loop_
_atom_site_aniso_label
_atom_site_aniso_U_11
_atom_site_aniso_U_22
_atom_site_aniso_U_33
_atom_site_aniso_U_23
_atom_site_aniso_U_13
_atom_site_aniso_U_12
C11 0.0374(12) 0.0416(12) 0.0451(12) -0.0013(9) 0.0053(9) -0.0001(9)
C21 0.0354(11) 0.0361(10) 0.0419(11) -0.0037(9) 0.0038(9) -0.0036(9)
C31 0.0429(13) 0.0569(15) 0.0845(19) 0.0003(13) 0.0245(13) -0.0049(11)
C41 0.0342(13) 0.0631(16) 0.106(2) 0.0041(16) 0.0046(14) -0.0058(11)
C51 0.0588(15) 0.0558(15) 0.0620(16) 0.0168(12) 0.0071(12) -0.0120(12)
C61 0.0536(17) 0.0609(18) 0.140(3) 0.0230(18) -0.0063(18) 0.0132(14)
C12 0.0366(11) 0.0381(11) 0.0431(12) 0.0006(9) 0.0037(9) -0.0020(8)
C22 0.0399(12) 0.0423(11) 0.0382(12) -0.0056(9) 0.0017(9) 0.0012(9)
C32 0.0806(19) 0.0571(15) 0.0422(13) 0.0025(11) 0.0198(13) 0.0061(13)
C42 0.0802(19) 0.0617(15) 0.0391(13) 0.0055(11) 0.0022(12) 0.0196(14)
C52 0.0611(17) 0.096(2) 0.0571(17) -0.0120(15) 0.0135(13) 0.0262(15)
C62 0.0575(16) 0.0619(16) 0.0696(17) 0.0091(13) 0.0043(13) 0.0191(12)
F4 0.140(5) 0.186(7) 0.183(6) 0.116(5) 0.040(5) 0.070(5)
F2 0.339(16) 0.089(3) 0.122(4) -0.003(3) 0.054(7) 0.044(7)
F3 0.073(3) 0.133(4) 0.277(9) -0.013(6) 0.042(5) 0.003(3)
F1 0.095(3) 0.075(2) 0.128(4) 0.013(2) 0.011(3) -0.007(2)
N11 0.0392(10) 0.0411(10) 0.0535(11) 0.0011(8) 0.0096(8) -0.0049(8)
N21 0.0376(11) 0.0440(10) 0.0798(15) 0.0052(10) 0.0024(10) 0.0030(8)
N12 0.0481(11) 0.0563(12) 0.0394(10) -0.0043(9) 0.0081(8) 0.0070(9)
N22 0.0479(11) 0.0442(10) 0.0453(11) 0.0022(8) 0.0031(9) 0.0077(8)
B 0.079(3) 0.072(3) 0.108(4) 0.003(3) 0.013(3) 0.005(2)
S11 0.0402(3) 0.0411(3) 0.0652(4) 0.0115(3) 0.0045(3) -0.0012(2)
S12 0.0413(3) 0.0568(3) 0.0467(3) 0.0046(3) 0.0105(2) 0.0107(3)
Fe 0.03341(17) 0.03802(17) 0.03993(18) 0.00195(12) 0.00543(12) -0.00098(12)
Cl1 0.0613(4) 0.0525(3) 0.0474(3) -0.0060(3) 0.0135(3) -0.0036(3)
Cl2 0.0529(3) 0.0483(3) 0.0632(4) -0.0043(3) 0.0047(3) -0.0164(3)
O21 0.0338(8) 0.0392(8) 0.0641(10) 0.0067(7) 0.0090(7) 0.0009(6)
O22 0.0550(10) 0.0520(9) 0.0400(9) 0.0040(7) 0.0067(7) 0.0152(7)
F5 0.124(9) 0.122(9) 0.236(15) 0.039(10) -0.098(11) -0.024(7)
F7 0.132(8) 0.161(8) 0.172(8) 0.082(6) -0.002(7) -0.024(6)
F8 0.137(9) 0.106(9) 0.40(3) -0.091(13) 0.089(12) -0.009(7)
F6 0.240(15) 0.169(15) 0.29(2) -0.115(15) 0.148(16) -0.109(12)

loop_
_atom_type_symbol
_atom_type_description
_atom_type_scat_dispersion_real
_atom_type_scat_dispersion_imag
_atom_type_scat_source
C C 0.0033 0.0016 'International Tables Vol C Tables 4.2.6.8 and 6.1.1.4'
H H 0.0000 0.0000 'International Tables Vol C Tables 4.2.6.8 and 6.1.1.4'
N N 0.0061 0.0033 'International Tables Vol C Tables 4.2.6.8 and 6.1.1.4'
S S 0.1246 0.1234 'International Tables Vol C Tables 4.2.6.8 and 6.1.1.4'
Fe Fe 0.3463 0.8444 'International Tables Vol C Tables 4.2.6.8 and 6.1.1.4'
Cl Cl 0.1484 0.1585 'International Tables Vol C Tables 4.2.6.8 and 6.1.1.4'
O O 0.0106 0.0060 'International Tables Vol C Tables 4.2.6.8 and 6.1.1.4'
B B 0.0013 0.0007 'International Tables Vol C Tables 4.2.6.8 and 6.1.1.4'
F F 0.0171 0.0103 'International Tables Vol C Tables 4.2.6.8 and 6.1.1.4'

loop_
_geom_angle_atom_site_label_1
_geom_angle_atom_site_label_2
_geom_angle_atom_site_label_3
_geom_angle
N21 C11 C21 118.32(19)
N21 C11 S11 125.38(17)
C21 C11 S11 116.27(15)
O21 C21 N11 122.41(19)
O21 C21 C11 119.22(18)
N11 C21 C11 118.25(18)
N11 C31 C41 111.2(2)
N11 C31 H31B 109.4
C41 C31 H31B 109.4
N11 C31 H31A 109.4
C41 C31 H31A 109.4
H31B C31 H31A 108.0
N21 C41 C31 110.7(2)
N21 C41 H41A 109.5
C31 C41 H41A 109.5
N21 C41 H41B 109.5
C31 C41 H41B 109.5
H41A C41 H41B 108.1
N11 C51 H51A 109.5
N11 C51 H51C 109.5
H51A C51 H51C 109.5
N11 C51 H51B 109.5
H51A C51 H51B 109.5
H51C C51 H51B 109.5
N21 C61 H61B 109.5
N21 C61 H61A 109.5
H61B C61 H61A 109.5
N21 C61 H61C 109.5
H61B C61 H61C 109.5
H61A C61 H61C 109.5
N22 C12 C22 118.17(19)
N22 C12 S12 125.02(17)
C22 C12 S12 116.79(16)
O22 C22 N12 122.35(19)
O22 C22 C12 118.93(18)
N12 C22 C12 118.64(19)
N12 C32 C42 109.8(2)
N12 C32 H32A 109.7
C42 C32 H32A 109.7
N12 C32 H32B 109.7
C42 C32 H32B 109.7
H32A C32 H32B 108.2
N22 C42 C32 110.6(2)
N22 C42 H42B 109.5
C32 C42 H42B 109.5
N22 C42 H42A 109.5
C32 C42 H42A 109.5
H42B C42 H42A 108.1
N12 C52 H52B 109.5
N12 C52 H52C 109.5
H52B C52 H52C 109.5
N12 C52 H52A 109.5
H52B C52 H52A 109.5
H52C C52 H52A 109.5
N22 C62 H62A 109.5
N22 C62 H62C 109.5
H62A C62 H62C 109.5
N22 C62 H62B 109.5
H62A C62 H62B 109.5
H62C C62 H62B 109.5
C21 N11 C51 121.01(19)
C21 N11 C31 121.24(19)
C51 N11 C31 117.46(19)
C11 N21 C61 121.9(2)
C11 N21 C41 119.7(2)
C61 N21 C41 118.3(2)
C22 N12 C32 120.68(19)
C22 N12 C52 120.3(2)
C32 N12 C52 118.6(2)
C12 N22 C62 121.86(19)
C12 N22 C42 119.66(19)
C62 N22 C42 118.33(19)
F6 B F4 82.9(11)
F6 B F2 125.0(10)
F4 B F2 116.5(6)
F6 B F5 122.7(13)
F4 B F5 142.3(8)
F2 B F5 73.7(8)
F6 B F3 97.1(10)
F4 B F3 110.9(6)
F2 B F3 118.4(7)
F5 B F3 44.9(8)
F6 B F8 113.7(11)
F4 B F8 80.5(10)
F2 B F8 37.3(9)
F5 B F8 108.3(12)
F3 B F8 148.5(8)
F6 B F7 119.6(12)
F4 B F7 44.0(5)
F2 B F7 106.4(7)
F5 B F7 98.8(8)
F3 B F7 82.2(6)
F8 B F7 87.8(11)
F6 B F1 26.5(11)
F4 B F1 104.7(6)
F2 B F1 101.1(6)
F5 B F1 108.6(6)
F3 B F1 102.6(5)
F8 B F1 102.5(8)
F7 B F1 145.6(7)
C11 S11 Fe 99.42(8)
C12 S12 Fe 98.56(8)
O22 Fe O21 80.72(6)
O22 Fe Cl2 93.53(5)
O21 Fe Cl2 165.22(4)
O22 Fe Cl1 166.04(4)
O21 Fe Cl1 93.23(5)
Cl2 Fe Cl1 95.19(2)
O22 Fe S12 80.08(4)
O21 Fe S12 87.37(4)
Cl2 Fe S12 105.15(3)
Cl1 Fe S12 87.13(2)
O22 Fe S11 89.35(5)
O21 Fe S11 78.13(4)
Cl2 Fe S11 88.26(2)
Cl1 Fe S11 101.78(3)
S12 Fe S11 163.30(2)
C21 O21 Fe 123.18(13)
C22 O22 Fe 121.97(13)

loop_
_geom_bond_atom_site_label_1
_geom_bond_atom_site_label_2
_geom_bond_distance
C11 N21 1.308(3)
C11 C21 1.510(3)
C11 S11 1.675(2)
C21 O21 1.248(2)
C21 N11 1.316(3)
C31 N11 1.465(3)
C31 C41 1.478(4)
C31 H31B 0.9700
C31 H31A 0.9700
C41 N21 1.475(3)
C41 H41A 0.9700
C41 H41B 0.9700
C51 N11 1.461(3)
C51 H51A 0.9600
C51 H51C 0.9600
C51 H51B 0.9600
C61 N21 1.469(3)
C61 H61B 0.9600
C61 H61A 0.9600
C61 H61C 0.9600
C12 N22 1.301(3)
C12 C22 1.508(3)
C12 S12 1.679(2)
C22 O22 1.258(2)
C22 N12 1.311(3)
C32 N12 1.458(3)
C32 C42 1.486(4)
C32 H32A 0.9700
C32 H32B 0.9700
C42 N22 1.471(3)
C42 H42B 0.9700
C42 H42A 0.9700
C52 N12 1.462(3)
C52 H52B 0.9600
C52 H52C 0.9600
C52 H52A 0.9600
C62 N22 1.466(3)
C62 H62A 0.9600
C62 H62C 0.9600
C62 H62B 0.9600
F4 B 1.301(7)
F2 B 1.325(9)
F3 B 1.337(7)
F1 B 1.434(8)
B F6 1.165(17)
B F5 1.333(11)
B F8 1.374(15)
B F7 1.397(10)
S11 Fe 2.5022(7)
S12 Fe 2.4595(6)
Fe O22 2.0709(15)
Fe O21 2.1007(14)
Fe Cl2 2.2592(6)
Fe Cl1 2.2699(7)
